data_4101046
_journal_name_full 'Journal of the American Chemical Society'
_journal_paper_doi 10.1021/ja056715p
_journal_year 2006
_chemical_formula_moiety 'C25 H49 N O2 Si4 W'
_chemical_formula_sum 'C25 H49 N O2 Si4 W'
_chemical_formula_weight 691.86
_space_group_IT_number 2
_symmetry_cell_setting triclinic
_symmetry_space_group_name_Hall '-P 1'
_symmetry_space_group_name_H-M 'P -1'
_cell_angle_alpha 66.075(3)
_cell_angle_beta 88.306(4)
_cell_angle_gamma 85.204(3)
_cell_formula_units_Z 2
_cell_length_a 9.0355(6)
_cell_length_b 12.6226(12)
_cell_length_c 15.0883(11)
_cell_measurement_temperature 150(2)
_cell_volume 1567.5(2)
_diffrn_ambient_temperature 150(2)
_exptl_crystal_density_diffrn 1.466
_cod_database_code 4101046

loop_
_symmetry_equiv_pos_as_xyz
'x, y, z'
'-x, -y, -z'

loop_
_atom_site_label
_atom_site_type_symbol
_atom_site_fract_x
_atom_site_fract_y
_atom_site_fract_z
_atom_site_U_iso_or_equiv
_atom_site_adp_type
_atom_site_occupancy
_atom_site_symmetry_multiplicity
_atom_site_calc_flag
_atom_site_refinement_flags
_atom_site_disorder_assembly
_atom_site_disorder_group
W1 W 0.78462(2) 0.651929(18) 0.726250(14) 0.02026(8) Uani 1 1 d . . .
Si1 Si 0.80160(16) 0.43901(13) 0.75137(10) 0.0215(3) Uani 1 1 d . . .
H1 H 0.896(8) 0.413(7) 0.680(5) 0.04(2) Uiso 1 1 d . . .
Si2 Si 0.85140(17) 0.17874(14) 0.80607(12) 0.0266(3) Uani 1 1 d . . .
Si3 Si 0.67252(17) 0.26372(13) 0.95110(10) 0.0223(3) Uani 1 1 d . . .
Si4 Si 0.53799(18) 0.30884(14) 0.74884(12) 0.0283(3) Uani 1 1 d . . .
N1 N 0.9190(5) 0.4925(4) 0.8120(3) 0.0232(9) Uani 1 1 d . . .
O1 O 0.7653(6) 0.7076(5) 0.9099(3) 0.0426(11) Uani 1 1 d . . .
O2 O 0.4463(5) 0.6534(5) 0.7621(4) 0.0537(14) Uani 1 1 d . . .
C1 C 0.7737(6) 0.6823(5) 0.8437(4) 0.0281(11) Uani 1 1 d . . .
C2 C 0.5736(7) 0.6464(6) 0.7519(5) 0.0361(14) Uani 1 1 d . . .
C3 C 0.7147(5) 0.2981(5) 0.8146(5) 0.0241(11) Uani 1 1 d . . .
C4 C 1.0363(6) 0.4634(5) 0.8655(4) 0.0260(11) Uani 1 1 d . . .
H2 H 1.080(8) 0.369(6) 0.896(5) 0.035(19) Uiso 1 1 d . . .
C5 C 1.1152(7) 0.5437(5) 0.8930(4) 0.0298(12) Uani 1 1 d . . .
H5A H 1.0592 0.6179 0.8711 0.045 Uiso 1 1 calc R . .
H5B H 1.2115 0.5529 0.8635 0.045 Uiso 1 1 calc R . .
H5C H 1.1260 0.5124 0.9622 0.045 Uiso 1 1 calc R . .
C6 C 1.0481(7) 0.1894(6) 0.8359(6) 0.0403(16) Uani 1 1 d . . .
H6A H 1.0535 0.1832 0.9013 0.060 Uiso 1 1 calc R . .
H6B H 1.0810 0.2629 0.7922 0.060 Uiso 1 1 calc R . .
H6C H 1.1106 0.1276 0.8294 0.060 Uiso 1 1 calc R . .
C7 C 0.8057(7) 0.0279(5) 0.8865(5) 0.0366(14) Uani 1 1 d . . .
H7A H 0.8716 -0.0272 0.8728 0.055 Uiso 1 1 calc R . .
H7B H 0.7050 0.0177 0.8749 0.055 Uiso 1 1 calc R . .
H7C H 0.8170 0.0157 0.9531 0.055 Uiso 1 1 calc R . .
C8 C 0.8582(9) 0.1877(7) 0.6784(6) 0.0453(18) Uani 1 1 d . . .
H8A H 0.9193 0.1226 0.6767 0.068 Uiso 1 1 calc R . .
H8B H 0.8993 0.2586 0.6365 0.068 Uiso 1 1 calc R . .
H8C H 0.7596 0.1866 0.6571 0.068 Uiso 1 1 calc R . .
C9 C 0.8412(8) 0.2059(6) 1.0312(4) 0.0354(14) Uani 1 1 d . . .
H9A H 0.9158 0.2606 1.0082 0.053 Uiso 1 1 calc R . .
H9B H 0.8792 0.1332 1.0300 0.053 Uiso 1 1 calc R . .
H9C H 0.8148 0.1944 1.0964 0.053 Uiso 1 1 calc R . .
C10 C 0.5942(7) 0.3949(6) 0.9695(5) 0.0340(13) Uani 1 1 d . . .
H10A H 0.5851 0.3763 1.0377 0.051 Uiso 1 1 calc R . .
H10B H 0.4980 0.4196 0.9393 0.051 Uiso 1 1 calc R . .
H10C H 0.6591 0.4564 0.9410 0.051 Uiso 1 1 calc R . .
C11 C 0.5372(8) 0.1484(5) 1.0043(4) 0.0344(13) Uani 1 1 d . . .
H11A H 0.5130 0.1393 1.0692 0.052 Uiso 1 1 calc R . .
H11B H 0.5813 0.0760 1.0053 0.052 Uiso 1 1 calc R . .
H11C H 0.4485 0.1711 0.9654 0.052 Uiso 1 1 calc R . .
C12 C 0.4748(7) 0.1650(6) 0.7612(5) 0.0349(13) Uani 1 1 d . . .
H12A H 0.5529 0.1236 0.7407 0.052 Uiso 1 1 calc R . .
H12B H 0.3885 0.1781 0.7215 0.052 Uiso 1 1 calc R . .
H12C H 0.4510 0.1199 0.8277 0.052 Uiso 1 1 calc R . .
C13 C 0.3767(7) 0.3819(6) 0.7864(7) 0.0479(19) Uani 1 1 d . . .
H13A H 0.3526 0.3358 0.8526 0.072 Uiso 1 1 calc R . .
H13B H 0.2929 0.3905 0.7457 0.072 Uiso 1 1 calc R . .
H13C H 0.4011 0.4572 0.7802 0.072 Uiso 1 1 calc R . .
C14 C 0.5592(9) 0.4008(8) 0.6167(5) 0.055(2) Uani 1 1 d . . .
H14A H 0.5721 0.4793 0.6077 0.082 Uiso 1 1 calc R . .
H14B H 0.4720 0.3996 0.5824 0.082 Uiso 1 1 calc R . .
H14C H 0.6444 0.3708 0.5922 0.082 Uiso 1 1 calc R . .
C15 C 0.9762(6) 0.7182(5) 0.6080(4) 0.0260(11) Uani 1 1 d . . .
C16 C 0.8481(6) 0.7093(5) 0.5595(4) 0.0258(11) Uani 1 1 d . . .
C17 C 0.7324(6) 0.7866(5) 0.5702(4) 0.0264(11) Uani 1 1 d . . .
C18 C 0.7863(6) 0.8446(5) 0.6256(4) 0.0254(11) Uani 1 1 d . . .
C19 C 0.9397(6) 0.8007(5) 0.6499(4) 0.0264(11) Uani 1 1 d . . .
C20 C 1.1254(7) 0.6554(6) 0.6110(4) 0.0331(13) Uani 1 1 d . . .
H20A H 1.1741 0.6918 0.5498 0.050 Uiso 1 1 calc R . .
H20B H 1.1132 0.5758 0.6233 0.050 Uiso 1 1 calc R . .
H20C H 1.1845 0.6583 0.6616 0.050 Uiso 1 1 calc R . .
C21 C 0.8422(7) 0.6439(6) 0.4961(4) 0.0332(13) Uani 1 1 d . . .
H21A H 0.7450 0.6171 0.4994 0.050 Uiso 1 1 calc R . .
H21B H 0.9147 0.5785 0.5180 0.050 Uiso 1 1 calc R . .
H21C H 0.8631 0.6942 0.4303 0.050 Uiso 1 1 calc R . .
C22 C 0.5820(7) 0.8137(6) 0.5206(5) 0.0372(14) Uani 1 1 d . . .
H22A H 0.5870 0.8780 0.4587 0.056 Uiso 1 1 calc R . .
H22B H 0.5090 0.8333 0.5601 0.056 Uiso 1 1 calc R . .
H22C H 0.5549 0.7468 0.5115 0.056 Uiso 1 1 calc R . .
C23 C 0.7048(8) 0.9402(6) 0.6460(5) 0.0378(14) Uani 1 1 d . . .
H23A H 0.7205 1.0136 0.5939 0.057 Uiso 1 1 calc R . .
H23B H 0.7410 0.9394 0.7055 0.057 Uiso 1 1 calc R . .
H23C H 0.6006 0.9291 0.6518 0.057 Uiso 1 1 calc R . .
C24 C 1.0468(7) 0.8480(6) 0.6967(4) 0.0321(13) Uani 1 1 d . . .
H24A H 1.1202 0.7863 0.7337 0.039 Uiso 1 1 calc R . .
H24B H 0.9933 0.8750 0.7412 0.039 Uiso 1 1 calc R . .
C25 C 1.1259(9) 0.9487(7) 0.6212(5) 0.0447(17) Uani 1 1 d . . .
H25A H 1.1825 0.9214 0.5786 0.067 Uiso 1 1 calc R . .
H25B H 1.1912 0.9779 0.6535 0.067 Uiso 1 1 calc R . .
H25C H 1.0535 1.0097 0.5841 0.067 Uiso 1 1 calc R . .

loop_
_atom_site_aniso_label
_atom_site_aniso_U_11
_atom_site_aniso_U_22
_atom_site_aniso_U_33
_atom_site_aniso_U_23
_atom_site_aniso_U_13
_atom_site_aniso_U_12
W1 0.02176(12) 0.02018(12) 0.01985(11) -0.00814(8) 0.00151(7) -0.00732(8)
Si1 0.0215(7) 0.0213(7) 0.0205(6) -0.0064(6) 0.0004(5) -0.0068(5)
Si2 0.0257(7) 0.0242(8) 0.0359(8) -0.0176(7) 0.0073(6) -0.0076(6)
Si3 0.0287(7) 0.0183(7) 0.0209(6) -0.0085(6) 0.0030(5) -0.0059(6)
Si4 0.0285(8) 0.0229(8) 0.0288(8) -0.0035(6) -0.0094(6) -0.0092(6)
N1 0.024(2) 0.023(2) 0.024(2) -0.0109(18) 0.0028(17) -0.0058(17)
O1 0.053(3) 0.049(3) 0.037(2) -0.029(2) 0.002(2) -0.001(2)
O2 0.029(2) 0.060(4) 0.060(3) -0.011(3) 0.004(2) -0.007(2)
C1 0.028(3) 0.029(3) 0.028(3) -0.012(2) 0.003(2) -0.005(2)
C2 0.028(3) 0.039(4) 0.034(3) -0.006(3) 0.001(2) -0.008(3)
C3 0.016(2) 0.018(2) 0.053(3) -0.028(3) 0.009(2) -0.0109(18)
C4 0.028(3) 0.021(3) 0.029(3) -0.010(2) 0.001(2) -0.005(2)
C5 0.034(3) 0.024(3) 0.029(3) -0.007(2) -0.006(2) -0.009(2)
C6 0.025(3) 0.031(3) 0.068(5) -0.023(3) 0.003(3) -0.002(2)
C7 0.032(3) 0.024(3) 0.054(4) -0.016(3) 0.001(3) -0.002(2)
C8 0.054(4) 0.046(4) 0.053(4) -0.035(4) 0.027(3) -0.027(3)
C9 0.050(4) 0.027(3) 0.025(3) -0.005(2) -0.009(3) -0.005(3)
C10 0.038(3) 0.029(3) 0.039(3) -0.018(3) 0.009(3) -0.005(2)
C11 0.049(4) 0.026(3) 0.028(3) -0.009(2) 0.010(3) -0.014(3)
C12 0.035(3) 0.033(3) 0.038(3) -0.014(3) -0.004(3) -0.013(3)
C13 0.027(3) 0.030(3) 0.083(6) -0.018(4) -0.018(3) -0.005(3)
C14 0.057(5) 0.055(5) 0.038(4) 0.002(3) -0.017(3) -0.031(4)
C15 0.025(3) 0.027(3) 0.021(2) -0.003(2) 0.003(2) -0.008(2)
C16 0.031(3) 0.024(3) 0.022(2) -0.008(2) 0.001(2) -0.007(2)
C17 0.031(3) 0.026(3) 0.017(2) -0.003(2) -0.002(2) -0.003(2)
C18 0.033(3) 0.015(2) 0.024(2) -0.002(2) -0.003(2) -0.005(2)
C19 0.033(3) 0.021(3) 0.022(2) -0.003(2) -0.001(2) -0.010(2)
C20 0.028(3) 0.039(3) 0.030(3) -0.012(3) 0.006(2) -0.002(2)
C21 0.041(3) 0.039(3) 0.024(3) -0.017(3) 0.004(2) -0.010(3)
C22 0.032(3) 0.044(4) 0.030(3) -0.009(3) -0.011(2) -0.002(3)
C23 0.046(4) 0.028(3) 0.038(3) -0.014(3) -0.002(3) 0.004(3)
C24 0.036(3) 0.031(3) 0.030(3) -0.011(2) -0.001(2) -0.015(2)
C25 0.053(4) 0.042(4) 0.042(4) -0.016(3) 0.007(3) -0.028(3)

loop_
_geom_bond_atom_site_label_1
_geom_bond_atom_site_label_2
_geom_bond_distance
_geom_bond_site_symmetry_2
_geom_bond_publ_flag
W1 Si1 2.5493(16) . y
W1 N1 2.184(5) . y
W1 C1 1.957(6) . y
W1 C2 1.936(6) . y
W1 C18 2.287(5) . ?
W1 C17 2.311(5) . ?
W1 C19 2.325(6) . ?
W1 C16 2.385(5) . ?
W1 C15 2.393(5) . ?
Si1 N1 1.760(5) . y
Si1 C3 1.872(5) . y
Si2 C7 1.870(7) . ?
Si2 C6 1.875(7) . ?
Si2 C8 1.882(7) . ?
Si2 C3 1.910(5) . ?
Si3 C10 1.867(6) . ?
Si3 C9 1.877(6) . ?
Si3 C11 1.884(6) . ?
Si3 C3 1.957(6) . ?
Si4 C13 1.856(8) . ?
Si4 C14 1.870(7) . ?
Si4 C3 1.871(6) . ?
Si4 C12 1.885(7) . ?
Si1 H1 1.478(85) . y
N1 C4 1.286(7) . y
C4 C5 1.479(8) . y
C4 H2 1.127(73) . y
O1 C1 1.165(7) . y
O2 C2 1.157(8) . y
C15 C19 1.434(8) . ?
C15 C16 1.423(8) . ?
C15 C20 1.498(8) . ?
C16 C17 1.420(8) . ?
C16 C21 1.501(8) . ?
C17 C18 1.431(8) . ?
C17 C22 1.516(8) . ?
C18 C19 1.449(8) . ?
C18 C23 1.495(8) . ?
C19 C24 1.507(8) . ?
C24 C25 1.534(9) . ?
